data_7053332
loop_
_publ_author_name
'Zhang, Na'
'Sun, Zhengang'
'Zhu, Yanyu'
'Zhang, Jing'
'Liu, Lei'
'Huang, Cuiying'
'Lu, Xin'
'Wang, Weinan'
'Tong, Fei'

_publ_section_title
;
 Synthesis, crystal structure and luminescence properties of eight new
 lanthanide carboxyphosphonates with a 3D framework structure
;
_journal_issue 11
_journal_name_full 'New Journal of Chemistry'
_journal_page_first 2429
_journal_paper_doi 10.1039/b9nj00456d
_journal_volume 34
_journal_year 2010
_chemical_formula_sum 'C7 H19 N O9 P Y'
_chemical_formula_weight 381.11
_chemical_name_systematic
;
?
;
_space_group_IT_number 14
_symmetry_cell_setting monoclinic
_symmetry_space_group_name_Hall '-P 2ybc'
_symmetry_space_group_name_H-M 'P 1 21/c 1'
_atom_sites_solution_hydrogens geom
_atom_sites_solution_primary direct
_atom_sites_solution_secondary difmap
_audit_creation_method SHELXL-97
_cell_angle_alpha 90.00
_cell_angle_beta 95.290(2)
_cell_angle_gamma 90.00
_cell_formula_units_Z 4
_cell_length_a 5.5234(10)
_cell_length_b 13.349(2)
_cell_length_c 20.586(4)
_cell_measurement_reflns_used 1896
_cell_measurement_temperature 295(2)
_cell_measurement_theta_max 25.27
_cell_measurement_theta_min 2.51
_cell_volume 1511.4(5)
_computing_cell_refinement 'Bruker SMART'
_computing_data_collection 'Bruker SMART'
_computing_data_reduction 'Bruker SHELXTL'
_computing_molecular_graphics 'Bruker SHELXTL'
_computing_publication_material 'Bruker SHELXTL'
_computing_structure_refinement 'SHELXL-97 (Sheldrick, 1997)'
_computing_structure_solution 'SHELXS-97 (Sheldrick, 1990)'
_diffrn_ambient_temperature 295(2)
_diffrn_measured_fraction_theta_full 0.994
_diffrn_measured_fraction_theta_max 0.994
_diffrn_measurement_device_type 'Smart Apex II CCD'
_diffrn_measurement_method 'omega scans'
_diffrn_radiation_monochromator graphite
_diffrn_radiation_source 'fine-focus sealed tube'
_diffrn_radiation_type MoK\a
_diffrn_radiation_wavelength 0.71073
_diffrn_reflns_av_R_equivalents 0.0494
_diffrn_reflns_av_sigmaI/netI 0.0697
_diffrn_reflns_limit_h_max 7
_diffrn_reflns_limit_h_min -5
_diffrn_reflns_limit_k_max 13
_diffrn_reflns_limit_k_min -17
_diffrn_reflns_limit_l_max 26
_diffrn_reflns_limit_l_min -26
_diffrn_reflns_number 8943
_diffrn_reflns_theta_full 27.50
_diffrn_reflns_theta_max 27.50
_diffrn_reflns_theta_min 1.82
_diffrn_standards_decay_% 0
_diffrn_standards_interval_count 0
_diffrn_standards_interval_time 0
_diffrn_standards_number 0
_exptl_absorpt_coefficient_mu 4.000
_exptl_absorpt_correction_T_max 0.7508
_exptl_absorpt_correction_T_min 0.3074
_exptl_absorpt_correction_type empirical
_exptl_absorpt_process_details sadabs
_exptl_crystal_colour colorless
_exptl_crystal_density_diffrn 1.675
_exptl_crystal_density_method 'not measured'
_exptl_crystal_description block
_exptl_crystal_F_000 776
_exptl_crystal_size_max 0.39
_exptl_crystal_size_mid 0.11
_exptl_crystal_size_min 0.08
_refine_diff_density_max 3.392
_refine_diff_density_min -0.677
_refine_diff_density_rms 0.239
_refine_ls_extinction_method none
_refine_ls_goodness_of_fit_ref 1.099
_refine_ls_hydrogen_treatment constr
_refine_ls_matrix_type full
_refine_ls_number_parameters 172
_refine_ls_number_reflns 3448
_refine_ls_number_restraints 6
_refine_ls_restrained_S_all 1.104
_refine_ls_R_factor_all 0.1023
_refine_ls_R_factor_gt 0.0708
_refine_ls_shift/su_max 0.002
_refine_ls_shift/su_mean 0.000
_refine_ls_structure_factor_coef Fsqd
_refine_ls_weighting_details 'calc w=1/[\s^2^(Fo^2^)+(0.1218P)^2^+8.7191P] where P=(Fo^2^+2Fc^2^)/3'
_refine_ls_weighting_scheme calc
_refine_ls_wR_factor_gt 0.2002
_refine_ls_wR_factor_ref 0.2248
_reflns_number_gt 2432
_reflns_number_total 3448
_reflns_threshold_expression >2sigma(I)
_cod_data_source_file b9nj00456d.txt
_cod_data_source_block szg111
_cod_depositor_comments
;
The following automatic conversions were performed:

'_symmetry_cell_setting' value 'Monoclinic' changed to 'monoclinic'
according to /home/saulius/struct/CIF-dictionaries/cif_core.dic
dictionary named 'cif_core.dic' version 2.4.2 from 2011-04-26.

Automatic conversion script
Id: cif_fix_values 1891 2012-01-12 08:04:46Z andrius 
;
_cod_original_sg_symbol_H-M P21/c
_cod_database_code 7053332

loop_
_symmetry_equiv_pos_as_xyz
'x, y, z'
'-x, y+1/2, -z+1/2'
'-x, -y, -z'
'x, -y-1/2, z-1/2'

loop_
_atom_site_label
_atom_site_type_symbol
_atom_site_fract_x
_atom_site_fract_y
_atom_site_fract_z
_atom_site_U_iso_or_equiv
_atom_site_adp_type
_atom_site_occupancy
_atom_site_symmetry_multiplicity
_atom_site_calc_flag
_atom_site_refinement_flags
Y1 Y 0.37360(12) 0.86825(5) 1.02790(3) 0.0164(2) Uani 1 1 d .
P1 P 0.0916(3) 0.97953(14) 0.91490(9) 0.0158(4) Uani 1 1 d .
O1 O 0.3202(9) 1.0201(4) 0.9545(2) 0.0188(11) Uani 1 1 d .
O2 O 0.0425(9) 0.8781(4) 0.9459(3) 0.0198(11) Uani 1 1 d .
O3 O -0.1226(10) 1.0496(4) 0.9093(3) 0.0229(12) Uani 1 1 d .
O4 O -0.3027(10) 0.7512(4) 0.5658(3) 0.0277(13) Uani 1 1 d .
O5 O -0.4951(11) 0.6790(5) 0.6406(3) 0.0314(14) Uani 1 1 d .
O6 O 0.5708(10) 0.8203(4) 0.9357(3) 0.0252(12) Uani 1 1 d .
H6C H 0.6272 0.7621 0.9426 0.038 Uiso 1 1 d R
H6D H 0.4709 0.8199 0.9024 0.038 Uiso 1 1 d R
O7 O 0.1594(11) 0.7192(5) 1.0352(3) 0.0335(14) Uani 1 1 d .
H7A H 0.2247 0.6835 1.0655 0.050 Uiso 1 1 d R
H7B H 0.0158 0.7329 1.0419 0.050 Uiso 1 1 d R
O1W O 0.5344(10) 0.6098(4) 0.8784(3) 0.0244(12) Uani 1 1 d U
H1WA H 0.6370 0.5677 0.8946 0.037 Uiso 1 1 d R
H1WB H 0.4028 0.5801 0.8666 0.037 Uiso 1 1 d R
O2W O 0.3169(16) 0.5721(7) 0.7406(4) 0.062(2) Uani 1 1 d .
H2WA H 0.2180 0.5987 0.7122 0.093 Uiso 1 1 d R
H2WB H 0.4561 0.5705 0.7279 0.093 Uiso 1 1 d R
N1 N 0.0085(12) 0.9175(5) 0.7836(3) 0.0208(13) Uani 1 1 d .
C1 C 0.1889(13) 0.9631(6) 0.8334(3) 0.0195(15) Uani 1 1 d .
H1A H 0.2348 1.0282 0.8174 0.023 Uiso 1 1 calc R
H1B H 0.3336 0.9216 0.8368 0.023 Uiso 1 1 calc R
C2 C 0.0900(16) 0.9304(7) 0.7170(4) 0.0284(18) Uani 1 1 d .
H2A H 0.2434 0.8959 0.7146 0.034 Uiso 1 1 calc R
H2B H 0.1160 1.0010 0.7089 0.034 Uiso 1 1 calc R
C3 C -0.0967(17) 0.8893(6) 0.6651(4) 0.0281(18) Uani 1 1 d .
H3B H -0.0383 0.8979 0.6225 0.034 Uiso 1 1 calc R
H3A H -0.2474 0.9265 0.6658 0.034 Uiso 1 1 calc R
C4 C -0.1442(15) 0.7784(6) 0.6768(4) 0.0231(16) Uani 1 1 d .
H4A H 0.0098 0.7429 0.6740 0.028 Uiso 1 1 calc R
C5 C -0.2157(17) 0.7640(7) 0.7453(4) 0.031(2) Uani 1 1 d .
H5A H -0.2302 0.6929 0.7539 0.038 Uiso 1 1 calc R
H5B H -0.3735 0.7944 0.7487 0.038 Uiso 1 1 calc R
C6 C -0.0328(17) 0.8096(6) 0.7960(4) 0.031(2) Uani 1 1 d .
H6B H -0.0907 0.8018 0.8388 0.037 Uiso 1 1 calc R
H6A H 0.1202 0.7739 0.7960 0.037 Uiso 1 1 calc R
C7 C -0.3279(15) 0.7338(6) 0.6251(4) 0.0238(17) Uani 1 1 d .

loop_
_atom_site_aniso_label
_atom_site_aniso_U_11
_atom_site_aniso_U_22
_atom_site_aniso_U_33
_atom_site_aniso_U_23
_atom_site_aniso_U_13
_atom_site_aniso_U_12
Y1 0.0142(4) 0.0189(4) 0.0157(4) 0.0009(3) -0.0010(2) -0.0003(3)
P1 0.0127(9) 0.0205(9) 0.0135(8) -0.0009(7) -0.0020(7) 0.0002(7)
O1 0.015(3) 0.023(3) 0.017(2) -0.001(2) -0.006(2) -0.005(2)
O2 0.014(3) 0.021(3) 0.023(3) 0.001(2) -0.003(2) -0.002(2)
O3 0.018(3) 0.027(3) 0.023(3) 0.000(2) 0.000(2) 0.005(2)
O4 0.027(3) 0.036(3) 0.020(3) -0.003(2) 0.001(2) -0.007(3)
O5 0.038(4) 0.035(3) 0.020(3) -0.004(3) 0.000(3) -0.015(3)
O6 0.024(3) 0.031(3) 0.020(3) -0.002(2) 0.000(2) 0.005(2)
O7 0.022(3) 0.032(3) 0.046(4) 0.009(3) 0.003(3) -0.003(2)
O1W 0.0264(15) 0.0232(14) 0.0233(14) -0.0052(9) 0.0004(9) -0.0025(9)
O2W 0.061(5) 0.081(6) 0.044(4) 0.011(4) 0.005(4) -0.027(5)
N1 0.022(3) 0.024(3) 0.016(3) -0.002(3) -0.002(3) -0.005(3)
C1 0.012(3) 0.026(4) 0.021(4) -0.006(3) 0.000(3) -0.006(3)
C2 0.032(5) 0.036(5) 0.017(4) -0.002(3) 0.000(3) -0.011(4)
C3 0.033(5) 0.032(5) 0.019(4) -0.002(3) -0.001(3) -0.006(4)
C4 0.023(4) 0.024(4) 0.021(4) -0.006(3) -0.001(3) -0.002(3)
C5 0.040(5) 0.032(5) 0.022(4) -0.004(4) 0.000(4) -0.015(4)
C6 0.043(5) 0.031(5) 0.018(4) 0.001(3) -0.005(4) -0.013(4)
C7 0.026(4) 0.021(4) 0.024(4) -0.006(3) -0.004(3) 0.003(3)

loop_
_atom_type_symbol
_atom_type_description
_atom_type_scat_dispersion_real
_atom_type_scat_dispersion_imag
_atom_type_scat_source
C C 0.0033 0.0016 'International Tables Vol C Tables 4.2.6.8 and 6.1.1.4'
H H 0.0000 0.0000 'International Tables Vol C Tables 4.2.6.8 and 6.1.1.4'
N N 0.0061 0.0033 'International Tables Vol C Tables 4.2.6.8 and 6.1.1.4'
O O 0.0106 0.0060 'International Tables Vol C Tables 4.2.6.8 and 6.1.1.4'
P P 0.1023 0.0942 'International Tables Vol C Tables 4.2.6.8 and 6.1.1.4'
Y Y -2.7962 3.5667 'International Tables Vol C Tables 4.2.6.8 and 6.1.1.4'

loop_
_geom_angle_atom_site_label_1
_geom_angle_atom_site_label_2
_geom_angle_atom_site_label_3
_geom_angle
_geom_angle_site_symmetry_1
_geom_angle_site_symmetry_3
O3 Y1 O1 94.5(2) 3_577 3_677
O3 Y1 O6 160.4(2) 3_577 .
O1 Y1 O6 85.04(19) 3_677 .
O3 Y1 O7 92.0(2) 3_577 .
O1 Y1 O7 158.7(2) 3_677 .
O6 Y1 O7 95.5(2) . .
O3 Y1 O2 84.65(19) 3_577 .
O1 Y1 O2 126.40(18) 3_677 .
O6 Y1 O2 79.97(19) . .
O7 Y1 O2 74.4(2) . .
O3 Y1 O5 74.16(19) 3_577 4_676
O1 Y1 O5 82.3(2) 3_677 4_676
O6 Y1 O5 125.01(19) . 4_676
O7 Y1 O5 80.0(2) . 4_676
O2 Y1 O5 146.0(2) . 4_676
O3 Y1 O4 126.62(19) 3_577 4_676
O1 Y1 O4 82.3(2) 3_677 4_676
O6 Y1 O4 72.83(19) . 4_676
O7 Y1 O4 77.6(2) . 4_676
O2 Y1 O4 138.46(19) . 4_676
O5 Y1 O4 52.54(18) 4_676 4_676
O3 Y1 O1 84.76(18) 3_577 .
O1 Y1 O1 67.12(19) 3_677 .
O6 Y1 O1 76.94(18) . .
O7 Y1 O1 133.80(19) . .
O2 Y1 O1 59.42(16) . .
O5 Y1 O1 141.28(19) 4_676 .
O4 Y1 O1 138.39(18) 4_676 .
O3 Y1 C7 100.2(2) 3_577 4_676
O1 Y1 C7 79.9(2) 3_677 4_676
O6 Y1 C7 99.0(2) . 4_676
O7 Y1 C7 79.0(2) . 4_676
O2 Y1 C7 153.1(2) . 4_676
O5 Y1 C7 26.1(2) 4_676 4_676
O4 Y1 C7 26.5(2) 4_676 4_676
O1 Y1 C7 147.0(2) . 4_676
O3 Y1 P1 84.45(14) 3_577 .
O1 Y1 P1 97.05(13) 3_677 .
O6 Y1 P1 76.16(14) . .
O7 Y1 P1 103.77(16) . .
O2 Y1 P1 29.40(13) . .
O5 Y1 P1 158.45(14) 4_676 .
O4 Y1 P1 148.93(13) 4_676 .
O1 Y1 P1 30.03(11) . .
C7 Y1 P1 174.56(18) 4_676 .
O3 P1 O2 114.4(3) . .
O3 P1 O1 115.0(3) . .
O2 P1 O1 105.0(3) . .
O3 P1 C1 107.5(3) . .
O2 P1 C1 110.9(3) . .
O1 P1 C1 103.5(3) . .
O3 P1 Y1 134.5(2) . .
O2 P1 Y1 49.6(2) . .
O1 P1 Y1 55.4(2) . .
C1 P1 Y1 118.0(3) . .
P1 O1 Y1 152.1(3) . 3_677
P1 O1 Y1 94.5(2) . .
Y1 O1 Y1 112.88(19) 3_677 .
P1 O2 Y1 101.0(3) . .
P1 O3 Y1 140.9(3) . 3_577
C7 O4 Y1 92.6(5) . 4_475
C7 O5 Y1 94.0(5) . 4_475
Y1 O6 H6C 107.7 . .
Y1 O6 H6D 109.9 . .
H6C O6 H6D 109.5 . .
Y1 O7 H7A 110.3 . .
Y1 O7 H7B 108.6 . .
H7A O7 H7B 110.5 . .
H1WA O1W H1WB 109.4 . .
H2WA O2W H2WB 110.5 . .
C2 N1 C1 110.2(6) . .
C2 N1 C6 109.5(6) . .
C1 N1 C6 112.4(6) . .
N1 C1 P1 116.5(5) . .
N1 C1 H1A 108.2 . .
P1 C1 H1A 108.2 . .
N1 C1 H1B 108.2 . .
P1 C1 H1B 108.2 . .
H1A C1 H1B 107.3 . .
N1 C2 C3 111.2(7) . .
N1 C2 H2A 109.4 . .
C3 C2 H2A 109.4 . .
N1 C2 H2B 109.4 . .
C3 C2 H2B 109.4 . .
H2A C2 H2B 108.0 . .
C2 C3 C4 110.8(7) . .
C2 C3 H3B 109.5 . .
C4 C3 H3B 109.5 . .
C2 C3 H3A 109.5 . .
C4 C3 H3A 109.5 . .
H3B C3 H3A 108.1 . .
C5 C4 C7 112.8(7) . .
C5 C4 C3 109.5(7) . .
C7 C4 C3 112.4(7) . .
C5 C4 H4A 107.2 . .
C7 C4 H4A 107.2 . .
C3 C4 H4A 107.2 . .
C4 C5 C6 112.2(7) . .
C4 C5 H5A 109.2 . .
C6 C5 H5A 109.2 . .
C4 C5 H5B 109.2 . .
C6 C5 H5B 109.2 . .
H5A C5 H5B 107.9 . .
N1 C6 C5 112.0(7) . .
N1 C6 H6B 109.2 . .
C5 C6 H6B 109.2 . .
N1 C6 H6A 109.2 . .
C5 C6 H6A 109.2 . .
H6B C6 H6A 107.9 . .
O4 C7 O5 120.5(7) . .
O4 C7 C4 118.6(7) . .
O5 C7 C4 120.8(7) . .
O4 C7 Y1 60.8(4) . 4_475
O5 C7 Y1 60.0(4) . 4_475
C4 C7 Y1 172.9(5) . 4_475

loop_
_geom_bond_atom_site_label_1
_geom_bond_atom_site_label_2
_geom_bond_distance
_geom_bond_site_symmetry_2
Y1 O3 2.264(5) 3_577
Y1 O1 2.258(5) 3_677
Y1 O6 2.362(5) .
Y1 O7 2.327(6) .
Y1 O2 2.375(5) .
Y1 O5 2.450(6) 4_676
Y1 O4 2.468(6) 4_676
Y1 O1 2.529(5) .
Y1 C7 2.823(8) 4_676
Y1 P1 3.0620(19) .
P1 O3 1.504(5) .
P1 O2 1.531(5) .
P1 O1 1.537(5) .
P1 C1 1.822(7) .
O1 Y1 2.258(5) 3_677
O3 Y1 2.264(5) 3_577
O4 C7 1.263(10) .
O4 Y1 2.468(6) 4_475
O5 C7 1.244(10) .
O5 Y1 2.450(6) 4_475
O6 H6C 0.8450 .
O6 H6D 0.8387 .
O7 H7A 0.8388 .
O7 H7B 0.8380 .
O1W H1WA 0.8441 .
O1W H1WB 0.8437 .
O2W H2WA 0.8409 .
O2W H2WB 0.8349 .
N1 C2 1.491(10) .
N1 C1 1.492(9) .
N1 C6 1.485(11) .
C1 H1A 0.9700 .
C1 H1B 0.9700 .
C2 C3 1.517(11) .
C2 H2A 0.9700 .
C2 H2B 0.9700 .
C3 C4 1.527(11) .
C3 H3B 0.9700 .
C3 H3A 0.9700 .
C4 C5 1.510(11) .
C4 C7 1.523(10) .
C4 H4A 0.9800 .
C5 C6 1.513(11) .
C5 H5A 0.9700 .
C5 H5B 0.9700 .
C6 H6B 0.9700 .
C6 H6A 0.9700 .
C7 Y1 2.823(8) 4_475
